data_1512468
loop_
_publ_author_name
'Stephen O. Ojwach'
'George S. Nyamato'
'Benard Omondi'
'James Darkw'

_publ_section_title
;
 Chelating (pyrazolylmethyl)pyridine ligands: Coordination chemistry and
 binding properties with zinc(II) and cadmium(II) cations
;
_journal_name_full
;
Inorganica Chimica Acta
;
_journal_page_first 141
_journal_page_last 147
_journal_paper_doi 10.1016/j.ica.2012.07.005
_journal_volume 392
_journal_year 2012
_chemical_formula_moiety 'C11 H13 N5 O6 Zn'
_chemical_formula_sum 'C11 H13 N5 O6 Zn'
_chemical_formula_weight 376.63
_chemical_name_systematic
;
 ?
;
_space_group_IT_number 14
_symmetry_cell_setting monoclinic
_symmetry_space_group_name_Hall '-P 2ybc'
_symmetry_space_group_name_H-M 'P 1 21/c 1'
_atom_sites_solution_hydrogens geom
_atom_sites_solution_primary direct
_atom_sites_solution_secondary difmap
_audit_conform_dict_location ftp://ftp.iucr.org/pub/cif_core.dic
_audit_conform_dict_name cif_core.dic
_audit_conform_dict_version 2.4
_audit_creation_date 2010-07-16T15:40:02-00:00
_audit_creation_method 'WinGX routine CIF_UPDATE'
_cell_angle_alpha 90
_cell_angle_beta 131.150(16)
_cell_angle_gamma 90
_cell_formula_units_Z 8
_cell_length_a 12.169(5)
_cell_length_b 16.839(5)
_cell_length_c 18.493(5)
_cell_measurement_reflns_used 23652
_cell_measurement_temperature 100(2)
_cell_measurement_theta_max 28.32
_cell_measurement_theta_min 1.9
_cell_volume 2853.4(18)
_computing_cell_refinement 'SAINT-plus (Bruker, 2004)'
_computing_data_collection 'APEX2 (Bruker, 2005)'
_computing_data_reduction 'SAINT-Plus and XPREP (Bruker, 2004)'
_computing_molecular_graphics 'DIAMOND (Brandenburg & Putz, 2005), ORTEP3 (Farrugia, 1997)'
_computing_publication_material 'WinGX (Farrugia, 1999)'
_computing_structure_refinement 'SHELXL-97 (Sheldrick, 2008)'
_computing_structure_solution 'SIR97 (Altomare et al., 1999)'
_diffrn_ambient_temperature 100(2)
_diffrn_measured_fraction_theta_full 0.852
_diffrn_measured_fraction_theta_max 0.852
_diffrn_measurement_device_type 'Bruker X8 ApexII 4K Kappa CCD'
_diffrn_measurement_method '\f and \w scans'
_diffrn_radiation_monochromator graphite
_diffrn_radiation_type MoK\a
_diffrn_radiation_wavelength 0.71069
_diffrn_reflns_av_R_equivalents 0.0662
_diffrn_reflns_av_unetI/netI 0.0953
_diffrn_reflns_limit_h_max 16
_diffrn_reflns_limit_h_min -16
_diffrn_reflns_limit_k_max 20
_diffrn_reflns_limit_k_min -22
_diffrn_reflns_limit_l_max 21
_diffrn_reflns_limit_l_min -23
_diffrn_reflns_number 23180
_diffrn_reflns_theta_full 25
_diffrn_reflns_theta_max 28.32
_diffrn_reflns_theta_min 1.9
_diffrn_standards_decay_% 0
_diffrn_standards_interval_count 0
_diffrn_standards_interval_time 0
_diffrn_standards_number 0
_exptl_absorpt_coefficient_mu 1.763
_exptl_absorpt_correction_T_max 0.917
_exptl_absorpt_correction_T_min 0.677
_exptl_absorpt_correction_type multi-scan
_exptl_absorpt_process_details 'SADABS (Bruker, 2008)'
_exptl_crystal_colour colourless
_exptl_crystal_density_diffrn 1.753
_exptl_crystal_density_method 'not measured'
_exptl_crystal_description block
_exptl_crystal_F_000 1536
_exptl_crystal_size_max 0.24
_exptl_crystal_size_mid 0.2
_exptl_crystal_size_min 0.05
_refine_diff_density_max 1.539
_refine_diff_density_min -0.602
_refine_diff_density_rms 0.105
_refine_ls_extinction_method none
_refine_ls_goodness_of_fit_ref 0.913
_refine_ls_hydrogen_treatment constr
_refine_ls_matrix_type full
_refine_ls_number_parameters 419
_refine_ls_number_reflns 6084
_refine_ls_number_restraints 15
_refine_ls_restrained_S_all 0.92
_refine_ls_R_factor_all 0.0918
_refine_ls_R_factor_gt 0.0451
_refine_ls_shift/su_max 0.002
_refine_ls_shift/su_mean 0
_refine_ls_structure_factor_coef Fsqd
_refine_ls_weighting_details 'calc w=1/[\s^2^(Fo^2^)+(0.0362P)^2^+0.0000P] where P=(Fo^2^+2Fc^2^)/3'
_refine_ls_weighting_scheme calc
_refine_ls_wR_factor_gt 0.0923
_refine_ls_wR_factor_ref 0.1045
_reflns_number_gt 3499
_reflns_number_total 6084
_reflns_threshold_expression >2sigma(I)
_cod_data_source_file ICA-2012-392-141-147-1.cif
_cod_data_source_block mo_10bo_so1_0m
_cod_original_cell_volume 2853.4(16)
_cod_original_sg_symbol_H-M P21/c
_cod_database_code 1512468

loop_
_symmetry_equiv_pos_as_xyz
'x, y, z'
'-x, y+1/2, -z+1/2'
'-x, -y, -z'
'x, -y-1/2, z-1/2'

loop_
_atom_site_label
_atom_site_type_symbol
_atom_site_fract_x
_atom_site_fract_y
_atom_site_fract_z
_atom_site_U_iso_or_equiv
_atom_site_adp_type
_atom_site_occupancy
_atom_site_symmetry_multiplicity
_atom_site_calc_flag
_atom_site_refinement_flags
C1 C 0.1084(4) 0.2721(2) 0.1353(3) 0.0231(9) Uani 1 1 d .
H1A H 0.1629 0.2946 0.1996 0.035 Uiso 1 1 calc R
H1B H 0.0047 0.2689 0.103 0.035 Uiso 1 1 calc R
H1C H 0.1205 0.3061 0.098 0.035 Uiso 1 1 calc R
C2 C 0.1646(4) 0.1911(2) 0.1434(3) 0.0196(9) Uani 1 1 d .
C3 C 0.0928(4) 0.1180(2) 0.1168(3) 0.0214(9) Uani 1 1 d .
H3 H -0.005 0.1095 0.0897 0.026 Uiso 1 1 calc R
C4 C 0.1908(4) 0.0607(2) 0.1373(3) 0.0199(9) Uani 1 1 d .
C5 C 0.1743(4) -0.0264(2) 0.1241(3) 0.0254(10) Uani 1 1 d .
H5A H 0.1912 -0.0428 0.0813 0.038 Uiso 1 1 calc R
H5B H 0.0754 -0.0417 0.0959 0.038 Uiso 1 1 calc R
H5C H 0.2454 -0.0526 0.1865 0.038 Uiso 1 1 calc R
C6 C 0.4573(4) 0.0673(2) 0.2152(3) 0.0212(9) Uani 1 1 d .
H6A H 0.4503 0.0086 0.212 0.025 Uiso 1 1 calc R
H6B H 0.5294 0.0824 0.2839 0.025 Uiso 1 1 calc R
C7 C 0.5126(4) 0.0939(2) 0.1671(3) 0.0174(8) Uani 1 1 d .
C8 C 0.5517(4) 0.0393(2) 0.1314(3) 0.0201(9) Uani 1 1 d .
H8 H 0.536 -0.0158 0.1323 0.024 Uiso 1 1 calc R
C9 C 0.6137(4) 0.0655(2) 0.0945(3) 0.0234(9) Uani 1 1 d .
H9 H 0.6388 0.0288 0.0684 0.028 Uiso 1 1 calc R
C10 C 0.6389(4) 0.1462(2) 0.0961(3) 0.0215(9) Uani 1 1 d .
H10 H 0.685 0.1655 0.0735 0.026 Uiso 1 1 calc R
C11 C 0.5961(4) 0.1972(2) 0.1308(3) 0.0215(9) Uani 1 1 d .
H11 H 0.6112 0.2525 0.1304 0.026 Uiso 1 1 calc R
N6 N -0.0454(3) 0.07179(16) 0.3309(2) 0.0193(7) Uani 1 1 d .
N7 N -0.0184(3) 0.15212(16) 0.3367(2) 0.0185(7) Uani 1 1 d .
N8 N 0.2131(3) 0.07701(17) 0.3419(2) 0.0186(7) Uani 1 1 d .
N9 N -0.1450(3) -0.07116(18) 0.1342(3) 0.0252(8) Uani 1 1 d U
N10 N 0.1800(3) -0.13794(18) 0.3801(3) 0.0242(8) Uani 1 1 d .
O1 O 0.6290(3) 0.26882(15) 0.3428(2) 0.0267(7) Uani 1 1 d U
O2 O 0.4572(3) 0.35054(15) 0.2954(2) 0.0300(7) Uani 1 1 d U
O3 O 0.6695(3) 0.36167(17) 0.4395(2) 0.0342(8) Uani 1 1 d .
O4 O 0.3126(3) 0.32654(15) 0.0836(2) 0.0284(7) Uani 1 1 d U
O5 O 0.5330(3) 0.37248(16) 0.1723(2) 0.0306(7) Uani 1 1 d U
O6 O 0.3517(3) 0.44235(16) 0.0519(2) 0.0351(8) Uani 1 1 d .
Zn1 Zn 0.44881(4) 0.25442(2) 0.20004(3) 0.02030(13) Uani 1 1 d U
C12 C -0.1516(4) -0.0197(2) 0.3742(3) 0.0237(10) Uani 1 1 d .
H12A H -0.2222 -0.0426 0.3097 0.035 Uiso 1 1 calc R
H12B H -0.196 -0.0159 0.4031 0.035 Uiso 1 1 calc R
H12C H -0.065 -0.0538 0.4142 0.035 Uiso 1 1 calc R
C13 C -0.1085(4) 0.0611(2) 0.3677(3) 0.0190(9) Uani 1 1 d .
C14 C -0.1244(4) 0.1341(2) 0.3958(3) 0.0198(9) Uani 1 1 d .
H14 H -0.1672 0.1431 0.4233 0.024 Uiso 1 1 calc R
C15 C -0.0655(4) 0.1906(2) 0.3757(3) 0.0192(9) Uani 1 1 d .
C16 C -0.0514(4) 0.2784(2) 0.3906(3) 0.0249(10) Uani 1 1 d .
H16A H 0.0521 0.2927 0.438 0.037 Uiso 1 1 calc R
H16B H -0.1005 0.2949 0.414 0.037 Uiso 1 1 calc R
H16C H -0.0965 0.3051 0.3297 0.037 Uiso 1 1 calc R
C17 C 0.0406(4) 0.1841(2) 0.2959(3) 0.0218(9) Uani 1 1 d .
H17A H 0.0419 0.2427 0.3001 0.026 Uiso 1 1 calc R
H17B H -0.0256 0.1697 0.227 0.026 Uiso 1 1 calc R
C18 C 0.1933(4) 0.1557(2) 0.3434(3) 0.0192(9) Uani 1 1 d .
C19 C 0.3065(4) 0.2099(2) 0.3834(3) 0.0231(9) Uani 1 1 d .
H19 H 0.2911 0.2649 0.3855 0.028 Uiso 1 1 calc R
C20 C 0.4412(4) 0.1826(2) 0.4197(3) 0.0248(9) Uani 1 1 d .
H20 H 0.5194 0.2189 0.4467 0.03 Uiso 1 1 calc R
C21 C 0.4621(4) 0.1022(2) 0.4168(3) 0.0210(9) Uani 1 1 d .
H21 H 0.554 0.0825 0.4409 0.025 Uiso 1 1 calc R
C22 C 0.3461(4) 0.0515(2) 0.3780(3) 0.0216(9) Uani 1 1 d .
H22 H 0.3603 -0.0038 0.3766 0.026 Uiso 1 1 calc R
N1 N 0.3013(3) 0.18003(17) 0.1791(2) 0.0207(7) Uani 1 1 d .
N2 N 0.3157(3) 0.09980(16) 0.1742(2) 0.0182(7) Uani 1 1 d .
N3 N 0.5332(3) 0.17263(17) 0.1658(2) 0.0198(7) Uani 1 1 d .
N4 N 0.5858(4) 0.32844(18) 0.3614(2) 0.0229(8) Uani 1 1 d .
N5 N 0.4009(3) 0.38204(18) 0.1023(2) 0.0228(8) Uani 1 1 d .
O7 O -0.1405(3) -0.10182(16) 0.1976(2) 0.0349(8) Uani 1 1 d U
O8 O -0.0634(3) -0.00941(15) 0.1602(2) 0.0259(6) Uani 1 1 d U
O9 O -0.2224(3) -0.09544(17) 0.0523(2) 0.0400(9) Uani 1 1 d .
O10 O 0.1373(3) -0.08433(15) 0.4060(2) 0.0276(7) Uani 1 1 d U
O11 O 0.1811(3) -0.12147(17) 0.3153(2) 0.0349(8) Uani 1 1 d U
O12 O 0.2174(3) -0.20343(15) 0.4193(2) 0.0407(9) Uani 1 1 d .
Zn2 Zn 0.05298(4) -0.00114(2) 0.30276(3) 0.02108(13) Uani 1 1 d U

loop_
_atom_site_aniso_label
_atom_site_aniso_U_11
_atom_site_aniso_U_22
_atom_site_aniso_U_33
_atom_site_aniso_U_23
_atom_site_aniso_U_13
_atom_site_aniso_U_12
C1 0.034(2) 0.0130(18) 0.037(2) 0.0031(15) 0.029(2) 0.0013(14)
C2 0.0291(19) 0.0136(17) 0.024(2) 0.0030(14) 0.0210(17) 0.0037(14)
C3 0.0283(19) 0.0140(18) 0.030(2) 0.0015(15) 0.0227(18) 0.0020(14)
C4 0.0299(19) 0.0130(17) 0.027(2) 0.0021(15) 0.0232(18) -0.0005(14)
C5 0.032(2) 0.0133(18) 0.039(2) -0.0018(16) 0.027(2) -0.0029(15)
C6 0.0249(18) 0.0088(16) 0.029(2) 0.0007(14) 0.0175(18) 0.0034(14)
C7 0.0183(16) 0.0120(17) 0.0236(19) 0.0017(14) 0.0146(16) 0.0031(13)
C8 0.0204(17) 0.0116(17) 0.027(2) 0.0005(14) 0.0154(17) 0.0015(13)
C9 0.0210(18) 0.022(2) 0.029(2) -0.0031(16) 0.0173(17) 0.0033(15)
C10 0.0235(18) 0.0214(19) 0.028(2) 0.0007(15) 0.0205(17) 0.0011(14)
C11 0.0258(18) 0.0121(17) 0.031(2) 0.0011(15) 0.0207(18) -0.0019(14)
N6 0.0267(15) 0.0060(14) 0.0299(17) 0.0002(12) 0.0206(15) 0.0001(11)
N7 0.0251(15) 0.0068(14) 0.0291(17) 0.0011(12) 0.0202(15) 0.0003(11)
N8 0.0272(15) 0.0112(14) 0.0255(16) 0.0012(12) 0.0208(15) 0.0022(11)
N9 0.0238(16) 0.0150(14) 0.036(2) -0.0013(14) 0.0195(16) 0.0044(10)
N10 0.0230(16) 0.0126(16) 0.039(2) -0.0020(14) 0.0209(16) -0.0014(12)
O1 0.0365(13) 0.0161(13) 0.0342(11) -0.0025(11) 0.0261(10) 0.0018(11)
O2 0.0380(15) 0.0186(14) 0.0417(17) -0.0046(10) 0.0298(15) 0.0028(11)
O3 0.0545(18) 0.0250(16) 0.0360(17) -0.0090(13) 0.0353(16) -0.0123(13)
O4 0.0359(14) 0.0159(13) 0.0385(15) 0.0040(10) 0.0267(13) -0.0035(10)
O5 0.0344(15) 0.0214(14) 0.0426(17) 0.0002(12) 0.0282(14) -0.0050(11)
O6 0.0550(18) 0.0160(14) 0.0507(19) 0.0057(13) 0.0419(17) -0.0007(13)
Zn1 0.0289(2) 0.0093(2) 0.0308(3) -0.00121(17) 0.0231(2) -0.00100(16)
C12 0.0290(19) 0.0109(17) 0.035(2) 0.0003(15) 0.0228(19) 0.0001(14)
C13 0.0192(17) 0.0157(18) 0.0211(19) 0.0047(15) 0.0129(16) 0.0024(14)
C14 0.0238(18) 0.0138(18) 0.026(2) -0.0020(15) 0.0180(17) 0.0005(14)
C15 0.0219(18) 0.0135(17) 0.0239(19) -0.0018(14) 0.0158(17) 0.0012(13)
C16 0.036(2) 0.0094(17) 0.041(2) -0.0018(16) 0.030(2) 0.0002(14)
C17 0.0280(19) 0.0119(17) 0.032(2) 0.0037(15) 0.0228(18) 0.0023(14)
C18 0.0267(18) 0.0121(17) 0.0222(19) 0.0022(14) 0.0175(17) 0.0001(13)
C19 0.031(2) 0.0130(18) 0.029(2) 0.0011(15) 0.0213(18) -0.0006(14)
C20 0.031(2) 0.019(2) 0.033(2) -0.0011(16) 0.0244(19) -0.0044(15)
C21 0.0241(18) 0.0214(19) 0.0253(19) 0.0012(15) 0.0196(17) 0.0018(14)
C22 0.031(2) 0.0142(18) 0.027(2) -0.0006(15) 0.0220(18) 0.0036(14)
N1 0.0310(16) 0.0087(14) 0.0311(18) 0.0008(12) 0.0242(15) 0.0017(12)
N2 0.0262(15) 0.0088(14) 0.0300(17) 0.0006(12) 0.0229(15) 0.0002(11)
N3 0.0228(15) 0.0113(14) 0.0279(17) 0.0006(12) 0.0179(14) 0.0001(11)
N4 0.0402(19) 0.0153(16) 0.0332(19) -0.0009(14) 0.0327(17) -0.0067(14)
N5 0.0363(18) 0.0123(15) 0.0355(19) -0.0005(14) 0.0305(17) -0.0024(13)
O7 0.0362(15) 0.0223(15) 0.0455(18) -0.0001(12) 0.0266(14) -0.0089(10)
O8 0.0263(13) 0.0232(13) 0.0335(9) -0.0012(11) 0.0218(12) -0.0023(9)
O9 0.0329(15) 0.0343(17) 0.0313(17) -0.0126(13) 0.0120(14) 0.0043(13)
O10 0.0366(15) 0.0123(13) 0.0393(15) 0.0025(9) 0.0273(14) 0.0060(10)
O11 0.0415(17) 0.0236(15) 0.0511(19) -0.0078(14) 0.0354(16) 0.0023(11)
O12 0.0335(15) 0.0104(14) 0.072(2) 0.0094(13) 0.0322(16) 0.0061(11)
Zn2 0.0266(2) 0.0107(2) 0.0297(2) -0.00149(18) 0.0201(2) 0.00035(17)

loop_
_atom_type_symbol
_atom_type_description
_atom_type_scat_dispersion_real
_atom_type_scat_dispersion_imag
_atom_type_scat_source
C C 0.0033 0.0016 'International Tables Vol C Tables 4.2.6.8 and 6.1.1.4'
H H 0 0 'International Tables Vol C Tables 4.2.6.8 and 6.1.1.4'
N N 0.0061 0.0033 'International Tables Vol C Tables 4.2.6.8 and 6.1.1.4'
O O 0.0106 0.006 'International Tables Vol C Tables 4.2.6.8 and 6.1.1.4'
Zn Zn 0.2839 1.4301 'International Tables Vol C Tables 4.2.6.8 and 6.1.1.4'

loop_
_geom_angle_atom_site_label_1
_geom_angle_atom_site_label_2
_geom_angle_atom_site_label_3
_geom_angle
C2 C1 H1A 109.5
C2 C1 H1B 109.5
H1A C1 H1B 109.5
C2 C1 H1C 109.5
H1A C1 H1C 109.5
H1B C1 H1C 109.5
N1 C2 C3 109.7(3)
N1 C2 C1 121.1(3)
C3 C2 C1 129.1(3)
C4 C3 C2 107.0(3)
C4 C3 H3 126.5
C2 C3 H3 126.5
N2 C4 C3 106.2(3)
N2 C4 C5 123.3(3)
C3 C4 C5 130.5(4)
C4 C5 H5A 109.5
C4 C5 H5B 109.5
H5A C5 H5B 109.5
C4 C5 H5C 109.5
H5A C5 H5C 109.5
H5B C5 H5C 109.5
N2 C6 C7 114.7(3)
N2 C6 H6A 108.6
C7 C6 H6A 108.6
N2 C6 H6B 108.6
C7 C6 H6B 108.6
H6A C6 H6B 107.6
N3 C7 C8 121.1(4)
N3 C7 C6 117.8(3)
C8 C7 C6 120.9(3)
C9 C8 C7 119.6(3)
C9 C8 H8 120.2
C7 C8 H8 120.2
C8 C9 C10 119.1(4)
C8 C9 H9 120.4
C10 C9 H9 120.4
C11 C10 C9 118.6(4)
C11 C10 H10 120.7
C9 C10 H10 120.7
N3 C11 C10 123.0(3)
N3 C11 H11 118.5
C10 C11 H11 118.5
C13 N6 N7 106.2(3)
C13 N6 Zn2 133.8(2)
N7 N6 Zn2 117.9(3)
C15 N7 N6 110.5(3)
C15 N7 C17 129.3(3)
N6 N7 C17 119.9(3)
C22 N8 C18 118.3(3)
C22 N8 Zn2 121.4(2)
C18 N8 Zn2 119.7(2)
O9 N9 O7 123.4(3)
O9 N9 O8 120.7(4)
O7 N9 O8 115.8(3)
O12 N10 O11 122.4(4)
O12 N10 O10 119.6(4)
O11 N10 O10 118.0(3)
N4 O1 Zn1 99.1(2)
N4 O2 Zn1 86.3(2)
N5 O4 Zn1 101.1(2)
N5 O5 Zn1 83.67(19)
N1 Zn1 O4 99.54(12)
N1 Zn1 N3 95.02(13)
O4 Zn1 N3 107.33(13)
N1 Zn1 O1 112.58(13)
O4 Zn1 O1 136.49(10)
N3 Zn1 O1 98.55(12)
N1 Zn1 O2 99.56(12)
O4 Zn1 O2 89.20(11)
N3 Zn1 O2 155.84(10)
O1 Zn1 O2 58.03(10)
N1 Zn1 O5 156.05(11)
O4 Zn1 O5 56.99(10)
N3 Zn1 O5 96.74(12)
O1 Zn1 O5 86.19(11)
O2 Zn1 O5 77.27(11)
C13 C12 H12A 109.5
C13 C12 H12B 109.5
H12A C12 H12B 109.5
C13 C12 H12C 109.5
H12A C12 H12C 109.5
H12B C12 H12C 109.5
N6 C13 C14 109.8(3)
N6 C13 C12 121.0(3)
C14 C13 C12 129.1(4)
C15 C14 C13 106.4(4)
C15 C14 H14 126.8
C13 C14 H14 126.8
N7 C15 C14 107.0(3)
N7 C15 C16 122.5(4)
C14 C15 C16 130.5(4)
C15 C16 H16A 109.5
C15 C16 H16B 109.5
H16A C16 H16B 109.5
C15 C16 H16C 109.5
H16A C16 H16C 109.5
H16B C16 H16C 109.5
N7 C17 C18 114.8(3)
N7 C17 H17A 108.6
C18 C17 H17A 108.6
N7 C17 H17B 108.6
C18 C17 H17B 108.6
H17A C17 H17B 107.5
N8 C18 C19 121.8(3)
N8 C18 C17 117.6(3)
C19 C18 C17 120.5(3)
C20 C19 C18 119.0(3)
C20 C19 H19 120.5
C18 C19 H19 120.5
C19 C20 C21 119.8(3)
C19 C20 H20 120.1
C21 C20 H20 120.1
C22 C21 C20 118.3(3)
C22 C21 H21 120.9
C20 C21 H21 120.9
N8 C22 C21 122.9(3)
N8 C22 H22 118.6
C21 C22 H22 118.6
C2 N1 N2 106.0(3)
C2 N1 Zn1 132.2(2)
N2 N1 Zn1 119.3(2)
C4 N2 N1 111.1(3)
C4 N2 C6 128.9(3)
N1 N2 C6 119.6(3)
C11 N3 C7 118.6(3)
C11 N3 Zn1 119.9(2)
C7 N3 Zn1 121.1(3)
O3 N4 O2 123.4(4)
O3 N4 O1 120.3(3)
O2 N4 O1 116.3(3)
O6 N5 O5 123.0(3)
O6 N5 O4 119.3(3)
O5 N5 O4 117.7(3)
N9 O7 Zn2 83.5(2)
N9 O8 Zn2 104.4(2)
N10 O10 Zn2 102.3(2)
N10 O11 Zn2 82.3(2)
N6 Zn2 O8 110.83(12)
N6 Zn2 O10 101.42(13)
O8 Zn2 O10 132.15(11)
N6 Zn2 N8 96.10(13)
O8 Zn2 N8 101.10(12)
O10 Zn2 N8 109.75(11)
N6 Zn2 O11 157.46(13)
O8 Zn2 O11 85.58(11)
O10 Zn2 O11 56.39(12)
N8 Zn2 O11 95.66(11)
N6 Zn2 O7 101.60(12)
O8 Zn2 O7 55.98(11)
O10 Zn2 O7 84.11(11)
N8 Zn2 O7 154.92(13)
O11 Zn2 O7 74.24(10)

loop_
_geom_bond_atom_site_label_1
_geom_bond_atom_site_label_2
_geom_bond_distance
C1 C2 1.489(5)
C1 H1A 0.98
C1 H1B 0.98
C1 H1C 0.98
C2 N1 1.338(5)
C2 C3 1.398(5)
C3 C4 1.380(5)
C3 H3 0.95
C4 N2 1.358(5)
C4 C5 1.479(5)
C5 H5A 0.98
C5 H5B 0.98
C5 H5C 0.98
C6 N2 1.457(5)
C6 C7 1.496(6)
C6 H6A 0.99
C6 H6B 0.99
C7 N3 1.352(4)
C7 C8 1.386(5)
C8 C9 1.381(6)
C8 H8 0.95
C9 C10 1.388(5)
C9 H9 0.95
C10 C11 1.365(6)
C10 H10 0.95
C11 N3 1.351(5)
C11 H11 0.95
N6 C13 1.333(5)
N6 N7 1.379(4)
N6 Zn2 2.007(3)
N7 C15 1.347(5)
N7 C17 1.445(5)
N8 C22 1.351(5)
N8 C18 1.351(4)
N8 Zn2 2.049(3)
N9 O9 1.213(4)
N9 O7 1.248(5)
N9 O8 1.292(4)
N10 O12 1.231(4)
N10 O11 1.239(5)
N10 O10 1.281(4)
O1 N4 1.281(4)
O1 Zn1 2.054(3)
O2 N4 1.250(4)
O2 Zn1 2.346(3)
O3 N4 1.224(4)
O4 N5 1.288(4)
O4 Zn1 2.040(3)
O5 N5 1.244(4)
O5 Zn1 2.441(3)
O6 N5 1.235(4)
Zn1 N1 2.007(3)
Zn1 N3 2.051(3)
C12 C13 1.492(5)
C12 H12A 0.98
C12 H12B 0.98
C12 H12C 0.98
C13 C14 1.396(5)
C14 C15 1.381(5)
C14 H14 0.95
C15 C16 1.492(5)
C16 H16A 0.98
C16 H16B 0.98
C16 H16C 0.98
C17 C18 1.518(5)
C17 H17A 0.99
C17 H17B 0.99
C18 C19 1.391(5)
C19 C20 1.378(5)
C19 H19 0.95
C20 C21 1.386(5)
C20 H20 0.95
C21 C22 1.380(5)
C21 H21 0.95
C22 H22 0.95
N1 N2 1.373(4)
O7 Zn2 2.485(3)
O8 Zn2 2.016(3)
O10 Zn2 2.021(3)
O11 Zn2 2.473(3)

loop_
_geom_torsion_atom_site_label_1
_geom_torsion_atom_site_label_2
_geom_torsion_atom_site_label_3
_geom_torsion_atom_site_label_4
_geom_torsion
N1 C2 C3 C4 -0.2(5)
C1 C2 C3 C4 179.0(4)
C2 C3 C4 N2 -0.4(5)
C2 C3 C4 C5 180.0(4)
N2 C6 C7 N3 59.9(4)
N2 C6 C7 C8 -124.9(3)
N3 C7 C8 C9 0.5(5)
C6 C7 C8 C9 -174.7(3)
C7 C8 C9 C10 1.6(5)
C8 C9 C10 C11 -2.5(5)
C9 C10 C11 N3 1.5(5)
C13 N6 N7 C15 -0.6(4)
Zn2 N6 N7 C15 -166.8(2)
C13 N6 N7 C17 -175.5(3)
Zn2 N6 N7 C17 18.3(4)
N5 O4 Zn1 N1 170.8(2)
N5 O4 Zn1 N3 -90.9(2)
N5 O4 Zn1 O1 32.8(3)
N5 O4 Zn1 O2 71.2(2)
N5 O4 Zn1 O5 -4.1(2)
N4 O1 Zn1 N1 -90.4(2)
N4 O1 Zn1 O4 43.9(3)
N4 O1 Zn1 N3 170.5(2)
N4 O1 Zn1 O2 -3.2(2)
N4 O1 Zn1 O5 74.2(2)
N4 O2 Zn1 N1 113.9(2)
N4 O2 Zn1 O4 -146.5(2)
N4 O2 Zn1 N3 -12.4(4)
N4 O2 Zn1 O1 3.2(2)
N4 O2 Zn1 O5 -90.3(2)
N5 O5 Zn1 N1 -8.4(4)
N5 O5 Zn1 O4 4.2(2)
N5 O5 Zn1 N3 110.5(2)
N5 O5 Zn1 O1 -151.3(2)
N5 O5 Zn1 O2 -93.2(2)
N7 N6 C13 C14 0.9(4)
Zn2 N6 C13 C14 163.9(2)
N7 N6 C13 C12 -179.2(3)
Zn2 N6 C13 C12 -16.2(5)
N6 C13 C14 C15 -0.9(4)
C12 C13 C14 C15 179.2(3)
N6 N7 C15 C14 0.0(4)
C17 N7 C15 C14 174.4(3)
N6 N7 C15 C16 -179.7(3)
C17 N7 C15 C16 -5.4(5)
C13 C14 C15 N7 0.5(4)
C13 C14 C15 C16 -179.8(3)
C15 N7 C17 C18 121.3(4)
N6 N7 C17 C18 -64.8(4)
C22 N8 C18 C19 -1.9(6)
Zn2 N8 C18 C19 169.9(3)
C22 N8 C18 C17 175.5(4)
Zn2 N8 C18 C17 -12.8(5)
N7 C17 C18 N8 60.8(5)
N7 C17 C18 C19 -121.8(4)
N8 C18 C19 C20 1.9(6)
C17 C18 C19 C20 -175.3(4)
C18 C19 C20 C21 -0.6(6)
C19 C20 C21 C22 -0.7(6)
C18 N8 C22 C21 0.5(6)
Zn2 N8 C22 C21 -171.1(3)
C20 C21 C22 N8 0.8(7)
C3 C2 N1 N2 0.7(4)
C1 C2 N1 N2 -178.6(4)
C3 C2 N1 Zn1 162.0(3)
C1 C2 N1 Zn1 -17.3(6)
O4 Zn1 N1 C2 -35.0(4)
N3 Zn1 N1 C2 -143.6(4)
O1 Zn1 N1 C2 115.0(4)
O2 Zn1 N1 C2 55.8(4)
O5 Zn1 N1 C2 -24.4(6)
O4 Zn1 N1 N2 124.3(3)
N3 Zn1 N1 N2 15.8(3)
O1 Zn1 N1 N2 -85.7(3)
O2 Zn1 N1 N2 -144.9(3)
O5 Zn1 N1 N2 135.0(3)
C3 C4 N2 N1 0.9(5)
C5 C4 N2 N1 -179.5(4)
C3 C4 N2 C6 174.2(4)
C5 C4 N2 C6 -6.2(7)
C2 N1 N2 C4 -1.0(4)
Zn1 N1 N2 C4 -165.2(3)
C2 N1 N2 C6 -175.0(3)
Zn1 N1 N2 C6 20.8(5)
C7 C6 N2 C4 122.3(4)
C7 C6 N2 N1 -64.9(5)
C10 C11 N3 C7 0.5(5)
C10 C11 N3 Zn1 -172.1(3)
C8 C7 N3 C11 -1.5(5)
C6 C7 N3 C11 173.8(3)
C8 C7 N3 Zn1 171.0(2)
C6 C7 N3 Zn1 -13.8(4)
N1 Zn1 N3 C11 153.3(3)
O4 Zn1 N3 C11 51.7(3)
O1 Zn1 N3 C11 -92.9(3)
O2 Zn1 N3 C11 -79.6(4)
O5 Zn1 N3 C11 -5.8(3)
N1 Zn1 N3 C7 -19.0(3)
O4 Zn1 N3 C7 -120.7(3)
O1 Zn1 N3 C7 94.7(3)
O2 Zn1 N3 C7 108.0(3)
O5 Zn1 N3 C7 -178.1(3)
Zn1 O2 N4 O3 173.5(3)
Zn1 O2 N4 O1 -4.9(3)
Zn1 O1 N4 O3 -172.8(3)
Zn1 O1 N4 O2 5.6(4)
Zn1 O5 N5 O6 172.6(4)
Zn1 O5 N5 O4 -6.3(3)
Zn1 O4 N5 O6 -171.3(3)
Zn1 O4 N5 O5 7.7(4)
O9 N9 O7 Zn2 176.6(3)
O8 N9 O7 Zn2 -5.0(3)
O9 N9 O8 Zn2 -175.2(3)
O7 N9 O8 Zn2 6.3(4)
O12 N10 O10 Zn2 -169.0(3)
O11 N10 O10 Zn2 10.7(3)
O12 N10 O11 Zn2 171.1(3)
O10 N10 O11 Zn2 -8.6(3)
C13 N6 Zn2 O8 113.4(3)
N7 N6 Zn2 O8 -85.1(2)
C13 N6 Zn2 O10 -30.6(3)
N7 N6 Zn2 O10 130.9(2)
C13 N6 Zn2 N8 -142.2(3)
N7 N6 Zn2 N8 19.3(3)
C13 N6 Zn2 O11 -21.1(5)
N7 N6 Zn2 O11 140.3(3)
C13 N6 Zn2 O7 55.6(3)
N7 N6 Zn2 O7 -142.9(2)
N9 O8 Zn2 N6 -93.6(2)
N9 O8 Zn2 O10 35.5(3)
N9 O8 Zn2 N8 165.4(2)
N9 O8 Zn2 O11 70.5(2)
N9 O8 Zn2 O7 -3.5(2)
N10 O10 Zn2 N6 170.0(2)
N10 O10 Zn2 O8 37.7(3)
N10 O10 Zn2 N8 -89.2(2)
N10 O10 Zn2 O11 -5.68(18)
N10 O10 Zn2 O7 69.3(2)
C22 N8 Zn2 N6 150.1(3)
C18 N8 Zn2 N6 -21.4(3)
C22 N8 Zn2 O8 -97.3(3)
C18 N8 Zn2 O8 91.2(3)
C22 N8 Zn2 O10 45.6(3)
C18 N8 Zn2 O10 -125.9(3)
C22 N8 Zn2 O11 -10.7(3)
C18 N8 Zn2 O11 177.8(3)
C22 N8 Zn2 O7 -75.1(4)
C18 N8 Zn2 O7 113.4(3)
N10 O11 Zn2 N6 -5.4(4)
N10 O11 Zn2 O8 -143.5(2)
N10 O11 Zn2 O10 5.79(18)
N10 O11 Zn2 N8 115.8(2)
N10 O11 Zn2 O7 -87.6(2)
N9 O7 Zn2 N6 110.9(2)
N9 O7 Zn2 O8 3.5(2)
N9 O7 Zn2 O10 -148.6(2)
N9 O7 Zn2 N8 -23.1(4)
N9 O7 Zn2 O11 -91.9(2)
